data_7012434
loop_
_publ_author_name
'Atkins, Andrew J.'
'Black, Daniel'
'Finn, Rachel L.'
'Marin-Becerra, Armando'
'Blake, Alexander J.'
'Ruiz-Ramirez, Lena'
'Li, Wan-Sheung'
'Schr\"oder, Martin'

_publ_section_title
;
 Synthesis and structure of mononuclear and binuclear zinc(ii)
 compartmental macrocyclic complexes
;
_journal_issue 9
_journal_name_full 'Dalton Transactions'
_journal_page_first 1730
_journal_paper_doi 10.1039/b210936k
_journal_year 2003
_chemical_formula_moiety 'C26 H29 N4 O4 P Zn2 +, P F6 -, C2 H3 N'
_chemical_formula_sum 'C28 H32 F6 N5 O4 P Zn2'
_chemical_formula_weight 778.30
_chemical_name_systematic
; 
? 
;
_space_group_IT_number 14
_symmetry_cell_setting monoclinic
_symmetry_space_group_name_Hall '-P 2yn'
_symmetry_space_group_name_H-M 'P 1 21/n 1'
_atom_sites_solution_hydrogens 'difference Fourier; geometrically placed'
_atom_sites_solution_primary direct
_atom_sites_solution_secondary difmap
_audit_creation_method SHELXL-97
_cell_angle_alpha 90.00
_cell_angle_beta 98.85(2)
_cell_angle_gamma 90.00
_cell_formula_units_Z 4
_cell_length_a 15.736(4)
_cell_length_b 12.177(5)
_cell_length_c 16.237(4)
_cell_measurement_reflns_used 26
_cell_measurement_temperature 150(2)
_cell_measurement_theta_max 16.3
_cell_measurement_theta_min 12.65
_cell_volume 3074.2(17)
_computing_cell_refinement STADI-4
_computing_data_collection 'STADI-4 (Stoe, 1995)'
_computing_data_reduction 'X-RED (Stoe, 1995)'
_computing_molecular_graphics 'SHELXTL/PC (Sheldrick, 1997)'
_computing_publication_material 'SHELXL-97; PLATON (Spek, 2002)'
_computing_structure_refinement 'SHELXL-97 (Sheldrick, 1997)'
_computing_structure_solution 'SHELXS-97 (Sheldrick, 1990)'
_diffrn_ambient_temperature 150(2)
_diffrn_measured_fraction_theta_full 0.950
_diffrn_measured_fraction_theta_max 0.950
_diffrn_measurement_device_type 'Stoe Stadi-4'
_diffrn_measurement_method Omega-theta
_diffrn_radiation_monochromator graphite
_diffrn_radiation_source 'fine-focus sealed tube'
_diffrn_radiation_type MoK\a
_diffrn_radiation_wavelength 0.71073
_diffrn_reflns_av_R_equivalents 0.021
_diffrn_reflns_av_sigmaI/netI 0.034
_diffrn_reflns_limit_h_max 18
_diffrn_reflns_limit_h_min -18
_diffrn_reflns_limit_k_max 14
_diffrn_reflns_limit_k_min -2
_diffrn_reflns_limit_l_max 19
_diffrn_reflns_limit_l_min -19
_diffrn_reflns_number 7222
_diffrn_reflns_theta_full 25.00
_diffrn_reflns_theta_max 25.0
_diffrn_reflns_theta_min 2.54
_diffrn_standards_decay_% 'random variation +- 2.05'
_diffrn_standards_interval_time 60
_diffrn_standards_number 3
_exptl_absorpt_coefficient_mu 1.693
_exptl_absorpt_correction_T_max 0.958
_exptl_absorpt_correction_T_min 0.727
_exptl_absorpt_correction_type psi-scan
_exptl_crystal_colour 'thick plate'
_exptl_crystal_density_diffrn 1.682
_exptl_crystal_density_method 'not measured'
_exptl_crystal_description orange
_exptl_crystal_F_000 1584
_exptl_crystal_size_max 0.42
_exptl_crystal_size_mid 0.38
_exptl_crystal_size_min 0.20
_refine_diff_density_max 0.67
_refine_diff_density_min -0.47
_refine_diff_density_rms 0.09
_refine_ls_extinction_method none
_refine_ls_goodness_of_fit_ref 1.171
_refine_ls_hydrogen_treatment 'rigid rotating group; riding model'
_refine_ls_matrix_type full
_refine_ls_number_parameters 436
_refine_ls_number_reflns 5411
_refine_ls_number_restraints 45
_refine_ls_restrained_S_all 1.169
_refine_ls_R_factor_all 0.0659
_refine_ls_R_factor_gt 0.0464
_refine_ls_shift/su_max 0.001
_refine_ls_shift/su_mean 0.000
_refine_ls_structure_factor_coef Fsqd
_refine_ls_weighting_details 'w=1/[\s^2^(Fo^2^)+(0.018P)^2^+10.11P] where P=(Fo^2^+2Fc^2^)/3'
_refine_ls_weighting_scheme calc
_refine_ls_wR_factor_gt 0.0868
_refine_ls_wR_factor_ref 0.101
_reflns_number_gt 4401
_reflns_number_total 5411
_reflns_threshold_expression >2sigma(I)
_cod_data_source_file b210936k.txt
_cod_data_source_block 5
_cod_depositor_comments
;
The following automatic conversions were performed:
'_symmetry_cell_setting' value 'Monoclinic' changed to 'monoclinic'
according to '/home/saulius/struct/CIF-dictionaries/cif_core.dic'
dictionary named 'cif_core.dic' version 2.4.1 from 2010-06-29.

Automatic conversion script
Id: cif_fix_enum 1527 2010-12-29 10:47:43Z saulius 

The following automatic conversions were performed:

'_exptl_absorpt_correction_type' tag value 'psi-scans' was replaced
with 'psi-scan' value.

Automatic conversion script
Id: cif_fix_values 1646 2011-03-28 12:23:43Z adriana 

The following automatic conversions were performed:

'_refine_ls_weighting_scheme' value 'calc
w=1/[\s^2^(Fo^2^)+(0.018P)^2^+10.11P] where P=(Fo^2^+2Fc^2^)/3' was
changed to 'calc'. New tag '_refine_ls_weighting_details' was
created. The value of the new tag was set to
'w=1/[\s^2^(Fo^2^)+(0.018P)^2^+10.11P] where P=(Fo^2^+2Fc^2^)/3'.

Automatic conversion script
Id: cif_fix_values 3143 2015-03-26 13:38:13Z robertas 
;
_cod_original_sg_symbol_H-M P2(1)/n
_cod_database_code 7012434

loop_
_symmetry_equiv_pos_as_xyz
'x, y, z'
'-x+1/2, y+1/2, -z+1/2'
'-x, -y, -z'
'x-1/2, -y-1/2, z-1/2'

loop_
_atom_site_label
_atom_site_type_symbol
_atom_site_fract_x
_atom_site_fract_y
_atom_site_fract_z
_atom_site_U_iso_or_equiv
_atom_site_adp_type
_atom_site_occupancy
_atom_site_calc_flag
_atom_site_refinement_flags
_atom_site_disorder_assembly
_atom_site_disorder_group
Zn1 Zn 0.56625(3) 0.68490(4) 0.05293(3) 0.02127(13) Uani 1 d . . .
Zn2 Zn 0.69044(3) 0.66511(4) -0.07219(3) 0.02217(13) Uani 1 d . . .
O1 O 0.56370(17) 0.6284(2) -0.06790(17) 0.0225(6) Uani 1 d . . .
O2 O 0.68824(18) 0.6293(2) 0.05263(17) 0.0233(7) Uani 1 d . . .
N1 N 0.4394(2) 0.6466(3) 0.0410(2) 0.0252(8) Uani 1 d . . .
N2 N 0.5897(2) 0.6892(3) 0.1810(2) 0.0253(8) Uani 1 d . . .
N3 N 0.6658(2) 0.6412(3) -0.1979(2) 0.0254(8) Uani 1 d . . .
N4 N 0.8147(2) 0.6082(3) -0.0564(2) 0.0245(8) Uani 1 d . . .
C1 C 0.4979(3) 0.6227(3) -0.1280(3) 0.0233(9) Uani 1 d . . .
C2 C 0.4122(3) 0.6185(3) -0.1106(3) 0.0220(9) Uani 1 d . . .
C3 C 0.3428(3) 0.6079(3) -0.1764(3) 0.0248(10) Uani 1 d . . .
H3 H 0.2861 0.6048 -0.1634 0.030 Uiso 1 calc R . .
C4 C 0.3541(3) 0.6019(3) -0.2590(3) 0.0251(10) Uani 1 d . . .
C5 C 0.4377(3) 0.6082(4) -0.2753(3) 0.0262(10) Uani 1 d . . .
H5 H 0.4470 0.6051 -0.3317 0.031 Uiso 1 calc R . .
C6 C 0.5095(3) 0.6189(3) -0.2128(3) 0.0226(9) Uani 1 d . . .
C7 C 0.2796(3) 0.5905(4) -0.3294(3) 0.0307(11) Uani 1 d . . .
H7A H 0.2253 0.5933 -0.3068 0.046 Uiso 1 calc R . .
H7B H 0.2839 0.5202 -0.3578 0.046 Uiso 1 calc R . .
H7C H 0.2812 0.6508 -0.3691 0.046 Uiso 1 calc R . .
C8 C 0.3893(3) 0.6261(3) -0.0276(3) 0.0244(9) Uani 1 d . . .
H8 H 0.3304 0.6145 -0.0234 0.029 Uiso 1 calc R . .
C9 C 0.3993(3) 0.6529(4) 0.1172(3) 0.0336(11) Uani 1 d . . .
H9A H 0.4088 0.5831 0.1484 0.040 Uiso 1 calc R . .
H9B H 0.3365 0.6638 0.1017 0.040 Uiso 1 calc R . .
C10 C 0.4372(3) 0.7473(4) 0.1721(3) 0.0320(11) Uani 1 d . . .
H10A H 0.4474 0.8098 0.1358 0.038 Uiso 1 calc R . .
H10B H 0.3943 0.7713 0.2070 0.038 Uiso 1 calc R . .
C11 C 0.5199(3) 0.7212(4) 0.2281(3) 0.0354(12) Uani 1 d . . .
H11A H 0.5384 0.7864 0.2628 0.043 Uiso 1 calc R . .
H11B H 0.5097 0.6606 0.2660 0.043 Uiso 1 calc R . .
C12 C 0.6626(3) 0.6706(4) 0.2256(3) 0.0248(9) Uani 1 d . . .
H12 H 0.6645 0.6778 0.2841 0.030 Uiso 1 calc R . .
C13 C 0.7428(3) 0.6399(3) 0.1982(3) 0.0236(9) Uani 1 d . . .
C14 C 0.8137(3) 0.6283(4) 0.2610(3) 0.0285(10) Uani 1 d . . .
H14 H 0.8058 0.6416 0.3170 0.034 Uiso 1 calc R . .
C15 C 0.8946(3) 0.5984(4) 0.2462(3) 0.0317(11) Uani 1 d . . .
C16 C 0.9046(3) 0.5844(4) 0.1638(3) 0.0316(11) Uani 1 d . . .
H16 H 0.9597 0.5649 0.1516 0.038 Uiso 1 calc R . .
C17 C 0.8367(3) 0.5976(4) 0.0971(3) 0.0244(9) Uani 1 d . . .
C18 C 0.7534(3) 0.6230(3) 0.1138(3) 0.0220(9) Uani 1 d . . .
C19 C 0.9680(3) 0.5816(5) 0.3165(3) 0.0450(14) Uani 1 d . . .
H19A H 0.9634 0.6347 0.3610 0.067 Uiso 1 calc R . .
H19B H 1.0227 0.5924 0.2958 0.067 Uiso 1 calc R . .
H19C H 0.9656 0.5069 0.3385 0.067 Uiso 1 calc R . .
C20 C 0.8595(3) 0.5846(4) 0.0147(3) 0.0270(10) Uani 1 d . . .
H20 H 0.9149 0.5546 0.0127 0.032 Uiso 1 calc R . .
C21 C 0.8616(3) 0.5918(4) -0.1284(3) 0.0328(11) Uani 1 d . . .
H21A H 0.9069 0.5359 -0.1133 0.039 Uiso 1 calc R . .
H21B H 0.8903 0.6615 -0.1394 0.039 Uiso 1 calc R . .
C22 C 0.8050(3) 0.5561(4) -0.2072(3) 0.0342(11) Uani 1 d . . .
H22A H 0.7740 0.4885 -0.1955 0.041 Uiso 1 calc R . .
H22B H 0.8418 0.5377 -0.2495 0.041 Uiso 1 calc R . .
C23 C 0.7396(3) 0.6423(4) -0.2433(3) 0.0341(11) Uani 1 d . . .
H23A H 0.7668 0.7158 -0.2388 0.041 Uiso 1 calc R . .
H23B H 0.7199 0.6267 -0.3030 0.041 Uiso 1 calc R . .
C24 C 0.5916(3) 0.6269(4) -0.2413(3) 0.0244(10) Uani 1 d . . .
H24 H 0.5904 0.6208 -0.2998 0.029 Uiso 1 calc R . .
C25 C 0.6333(3) 0.8829(4) -0.0183(3) 0.0260(10) Uani 1 d . . .
C26 C 0.6368(3) 1.0062(4) -0.0256(3) 0.0321(11) Uani 1 d . . .
H26A H 0.5800 1.0371 -0.0219 0.048 Uiso 1 calc R . .
H26B H 0.6536 1.0260 -0.0794 0.048 Uiso 1 calc R . .
H26C H 0.6790 1.0356 0.0197 0.048 Uiso 1 calc R . .
O3 O 0.58065(19) 0.8438(2) 0.02431(18) 0.0262(7) Uani 1 d . . .
O4 O 0.68348(19) 0.8282(3) -0.05671(19) 0.0286(7) Uani 1 d . . .
P P 0.87276(8) 0.25140(11) 0.01015(8) 0.0327(3) Uani 1 d D . .
F1 F 0.8338(3) 0.3431(3) -0.0519(3) 0.0933(15) Uani 1 d D . .
F2 F 0.7862(4) 0.1893(5) -0.0186(5) 0.128(3) Uani 0.849(8) d PD A 1
F3 F 0.9103(4) 0.1824(5) -0.0580(2) 0.091(2) Uani 0.849(8) d PD A 1
F4 F 0.9575(3) 0.3147(5) 0.0345(4) 0.109(2) Uani 0.849(8) d PD A 1
F5 F 0.8337(4) 0.3159(5) 0.0787(3) 0.092(2) Uani 0.849(8) d PD A 1
F2' F 0.8342(15) 0.1595(14) -0.0508(11) 0.039(6) Uiso 0.151(8) d PD A 2
F3' F 0.9495(12) 0.264(2) -0.0384(14) 0.054(7) Uiso 0.151(8) d PD A 2
F4' F 0.9102(18) 0.3346(17) 0.0793(13) 0.061(8) Uiso 0.151(8) d PD A 2
F5' F 0.7966(11) 0.2234(19) 0.0587(13) 0.047(7) Uiso 0.151(8) d PD A 2
F6 F 0.9095(3) 0.1589(3) 0.0734(2) 0.0875(14) Uani 1 d D . .
N1S N 0.1419(3) 0.1030(4) 0.1810(3) 0.0553(13) Uani 1 d . . .
C1S C 0.1133(3) 0.0960(5) 0.0204(3) 0.0436(13) Uani 1 d . . .
H1S1 H 0.0645 0.1438 -0.0002 0.065 Uiso 1 calc R . .
H1S2 H 0.1002 0.0206 0.0015 0.065 Uiso 1 calc R . .
H1S3 H 0.1646 0.1218 -0.0011 0.065 Uiso 1 calc R . .
C2S C 0.1287(3) 0.0986(4) 0.1101(4) 0.0382(12) Uani 1 d . . .

loop_
_atom_site_aniso_label
_atom_site_aniso_U_11
_atom_site_aniso_U_22
_atom_site_aniso_U_33
_atom_site_aniso_U_23
_atom_site_aniso_U_13
_atom_site_aniso_U_12
Zn1 0.0196(3) 0.0283(3) 0.0164(2) 0.0018(2) 0.00442(19) 0.0010(2)
Zn2 0.0195(3) 0.0292(3) 0.0183(3) 0.0005(2) 0.00468(19) -0.0010(2)
O1 0.0171(15) 0.0330(17) 0.0170(15) -0.0017(12) 0.0015(12) -0.0013(13)
O2 0.0208(15) 0.0310(17) 0.0182(15) 0.0035(13) 0.0037(12) 0.0030(13)
N1 0.0229(19) 0.030(2) 0.0240(19) 0.0015(16) 0.0082(16) 0.0003(16)
N2 0.029(2) 0.032(2) 0.0171(18) 0.0009(16) 0.0077(15) 0.0022(17)
N3 0.0220(19) 0.034(2) 0.0218(19) -0.0006(16) 0.0079(15) -0.0031(16)
N4 0.0213(19) 0.028(2) 0.0248(19) -0.0022(16) 0.0060(16) 0.0007(16)
C1 0.025(2) 0.022(2) 0.022(2) 0.0001(18) 0.0033(18) -0.0001(18)
C2 0.022(2) 0.020(2) 0.023(2) 0.0001(18) 0.0019(18) -0.0003(18)
C3 0.022(2) 0.019(2) 0.034(3) -0.0012(19) 0.0051(19) -0.0034(18)
C4 0.026(2) 0.022(2) 0.024(2) 0.0004(18) -0.0055(19) -0.0012(18)
C5 0.031(2) 0.028(2) 0.018(2) -0.0009(18) 0.0006(18) 0.0012(19)
C6 0.023(2) 0.023(2) 0.022(2) -0.0018(18) 0.0040(18) -0.0001(18)
C7 0.031(3) 0.028(2) 0.030(3) 0.001(2) -0.006(2) 0.000(2)
C8 0.020(2) 0.023(2) 0.031(2) 0.0040(19) 0.0088(19) 0.0003(18)
C9 0.026(2) 0.049(3) 0.029(2) 0.005(2) 0.012(2) 0.000(2)
C10 0.034(3) 0.041(3) 0.023(2) 0.002(2) 0.012(2) 0.012(2)
C11 0.035(3) 0.051(3) 0.022(2) -0.003(2) 0.012(2) 0.007(2)
C12 0.035(2) 0.024(2) 0.016(2) 0.0048(18) 0.0043(18) 0.003(2)
C13 0.026(2) 0.022(2) 0.022(2) 0.0028(18) 0.0016(18) -0.0027(18)
C14 0.034(3) 0.027(2) 0.022(2) 0.0015(19) -0.0028(19) 0.001(2)
C15 0.032(3) 0.028(3) 0.032(3) 0.000(2) -0.006(2) -0.002(2)
C16 0.025(2) 0.031(3) 0.037(3) -0.002(2) 0.001(2) 0.003(2)
C17 0.021(2) 0.024(2) 0.028(2) -0.0005(18) 0.0019(18) 0.0018(18)
C18 0.022(2) 0.020(2) 0.024(2) 0.0037(17) 0.0006(18) 0.0002(17)
C19 0.039(3) 0.053(3) 0.038(3) 0.001(3) -0.012(2) 0.008(3)
C20 0.019(2) 0.024(2) 0.037(3) -0.002(2) 0.0024(19) 0.0006(18)
C21 0.027(2) 0.046(3) 0.029(3) 0.000(2) 0.015(2) 0.001(2)
C22 0.034(3) 0.043(3) 0.029(3) -0.007(2) 0.018(2) -0.002(2)
C23 0.026(2) 0.052(3) 0.026(2) 0.001(2) 0.011(2) -0.007(2)
C24 0.028(2) 0.029(2) 0.015(2) 0.0015(18) 0.0010(18) 0.0017(19)
C25 0.025(2) 0.031(2) 0.019(2) 0.0014(19) -0.0023(18) -0.001(2)
C26 0.031(3) 0.028(3) 0.036(3) 0.003(2) 0.001(2) -0.001(2)
O3 0.0262(16) 0.0282(16) 0.0249(16) 0.0028(13) 0.0057(13) 0.0010(13)
O4 0.0265(16) 0.0285(17) 0.0312(17) 0.0011(14) 0.0065(13) -0.0015(14)
P 0.0296(6) 0.0352(7) 0.0319(6) -0.0027(6) -0.0001(5) -0.0016(6)
F1 0.124(4) 0.061(3) 0.082(3) 0.026(2) -0.028(3) 0.009(3)
F2 0.066(4) 0.096(5) 0.207(8) -0.015(5) -0.023(4) -0.041(3)
F3 0.132(5) 0.110(5) 0.030(2) -0.020(3) 0.008(3) 0.045(4)
F4 0.042(3) 0.128(5) 0.151(6) -0.023(4) -0.001(3) -0.045(3)
F5 0.101(4) 0.107(5) 0.075(3) -0.007(3) 0.039(3) 0.055(4)
F6 0.154(4) 0.065(3) 0.037(2) 0.0028(18) -0.005(2) 0.033(3)
N1S 0.064(3) 0.057(3) 0.047(3) 0.005(3) 0.017(3) 0.007(3)
C1S 0.037(3) 0.050(3) 0.044(3) -0.005(3) 0.006(2) -0.002(3)
C2S 0.038(3) 0.034(3) 0.045(3) 0.005(2) 0.014(2) 0.004(2)

loop_
_atom_type_symbol
_atom_type_description
_atom_type_scat_dispersion_real
_atom_type_scat_dispersion_imag
_atom_type_scat_source
C C 0.0033 0.0016 'International Tables Vol C Tables 4.2.6.8 and 6.1.1.4'
H H 0.0000 0.0000 'International Tables Vol C Tables 4.2.6.8 and 6.1.1.4'
N N 0.0061 0.0033 'International Tables Vol C Tables 4.2.6.8 and 6.1.1.4'
O O 0.0106 0.0060 'International Tables Vol C Tables 4.2.6.8 and 6.1.1.4'
F F 0.0171 0.0103 'International Tables Vol C Tables 4.2.6.8 and 6.1.1.4'
P P 0.1023 0.0942 'International Tables Vol C Tables 4.2.6.8 and 6.1.1.4'
Zn Zn 0.2839 1.4301 'International Tables Vol C Tables 4.2.6.8 and 6.1.1.4'

loop_
_geom_angle_atom_site_label_1
_geom_angle_atom_site_label_2
_geom_angle_atom_site_label_3
_geom_angle
_geom_angle_site_symmetry_1
_geom_angle_site_symmetry_3
_geom_angle_publ_flag
O3 Zn1 N1 110.07(13) . . y
O3 Zn1 O2 100.36(12) . . y
N1 Zn1 O2 146.81(14) . . y
O3 Zn1 N2 101.55(13) . . y
N1 Zn1 N2 97.06(14) . . y
O2 Zn1 N2 89.35(13) . . y
O3 Zn1 O1 94.99(12) . . y
N1 Zn1 O1 87.60(13) . . y
O2 Zn1 O1 76.61(11) . . y
N2 Zn1 O1 160.02(13) . . y
O3 Zn1 Zn2 79.33(8) . . ?
N1 Zn1 Zn2 129.97(10) . . ?
O2 Zn1 Zn2 42.97(8) . . ?
N2 Zn1 Zn2 130.16(10) . . ?
O1 Zn1 Zn2 42.40(8) . . ?
O4 Zn2 N3 105.12(14) . . y
O4 Zn2 N4 112.81(13) . . y
N3 Zn2 N4 96.19(14) . . y
O4 Zn2 O1 97.98(12) . . y
N3 Zn2 O1 88.10(13) . . y
N4 Zn2 O1 146.39(13) . . y
O4 Zn2 O2 94.37(12) . . y
N3 Zn2 O2 156.48(13) . . y
N4 Zn2 O2 88.03(13) . . y
O1 Zn2 O2 76.08(11) . . y
O4 Zn2 Zn1 77.56(8) . . ?
N3 Zn2 Zn1 129.65(10) . . ?
N4 Zn2 Zn1 129.91(10) . . ?
O1 Zn2 Zn1 42.87(8) . . ?
O2 Zn2 Zn1 41.89(8) . . ?
C1 O1 Zn2 130.2(3) . . ?
C1 O1 Zn1 128.3(3) . . ?
Zn2 O1 Zn1 94.73(11) . . y
C18 O2 Zn1 130.0(3) . . ?
C18 O2 Zn2 128.4(3) . . ?
Zn1 O2 Zn2 95.14(12) . . y
C8 N1 C9 116.8(4) . . ?
C8 N1 Zn1 126.2(3) . . ?
C9 N1 Zn1 116.7(3) . . ?
C12 N2 C11 115.2(4) . . ?
C12 N2 Zn1 125.0(3) . . ?
C11 N2 Zn1 119.8(3) . . ?
C24 N3 C23 116.8(4) . . ?
C24 N3 Zn2 126.0(3) . . ?
C23 N3 Zn2 117.2(3) . . ?
C20 N4 C21 113.9(4) . . ?
C20 N4 Zn2 124.5(3) . . ?
C21 N4 Zn2 121.6(3) . . ?
O1 C1 C6 121.4(4) . . ?
O1 C1 C2 121.2(4) . . ?
C6 C1 C2 117.4(4) . . ?
C3 C2 C1 119.9(4) . . ?
C3 C2 C8 115.9(4) . . ?
C1 C2 C8 124.2(4) . . ?
C4 C3 C2 122.7(4) . . ?
C3 C4 C5 116.8(4) . . ?
C3 C4 C7 122.5(4) . . ?
C5 C4 C7 120.7(4) . . ?
C4 C5 C6 123.3(4) . . ?
C5 C6 C1 119.8(4) . . ?
C5 C6 C24 115.8(4) . . ?
C1 C6 C24 124.5(4) . . ?
N1 C8 C2 127.6(4) . . ?
N1 C9 C10 110.5(4) . . ?
C11 C10 C9 114.9(4) . . ?
N2 C11 C10 112.6(4) . . ?
N2 C12 C13 128.3(4) . . ?
C14 C13 C18 119.3(4) . . ?
C14 C13 C12 116.0(4) . . ?
C18 C13 C12 124.7(4) . . ?
C15 C14 C13 123.6(4) . . ?
C14 C15 C16 116.5(4) . . ?
C14 C15 C19 121.5(4) . . ?
C16 C15 C19 121.9(5) . . ?
C15 C16 C17 123.0(4) . . ?
C16 C17 C18 119.6(4) . . ?
C16 C17 C20 115.6(4) . . ?
C18 C17 C20 124.8(4) . . ?
O2 C18 C17 120.4(4) . . ?
O2 C18 C13 121.8(4) . . ?
C17 C18 C13 117.8(4) . . ?
N4 C20 C17 128.7(4) . . ?
N4 C21 C22 114.0(4) . . ?
C21 C22 C23 113.8(4) . . ?
N3 C23 C22 110.0(4) . . ?
N3 C24 C6 128.3(4) . . ?
O3 C25 O4 125.9(4) . . ?
O3 C25 C26 117.2(4) . . ?
O4 C25 C26 116.9(4) . . ?
C25 O3 Zn1 126.9(3) . . ?
C25 O4 Zn2 129.2(3) . . ?
F3' P F2' 90.2(13) . . ?
F3' P F4' 93.8(14) . . ?
F2' P F4' 173.6(12) . . ?
F4 P F5 89.2(3) . . ?
F4 P F1 92.6(3) . . ?
F3' P F1 82.1(9) . . ?
F2' P F1 91.6(8) . . ?
F4' P F1 93.8(9) . . ?
F5 P F1 86.7(3) . . ?
F4 P F2 177.4(4) . . ?
F5 P F2 92.0(4) . . ?
F1 P F2 85.2(3) . . ?
F3' P F5' 173.0(13) . . ?
F2' P F5' 84.8(12) . . ?
F4' P F5' 90.7(13) . . ?
F1 P F5' 103.0(8) . . ?
F4 P F6 88.5(3) . . ?
F3' P F6 99.5(9) . . ?
F2' P F6 88.2(8) . . ?
F4' P F6 86.3(9) . . ?
F5 P F6 92.3(2) . . ?
F1 P F6 178.5(3) . . ?
F2 P F6 93.7(3) . . ?
F4 P F3 92.5(4) . . ?
F5 P F3 177.8(4) . . ?
F1 P F3 94.6(3) . . ?
F2 P F3 86.3(4) . . ?
F6 P F3 86.4(2) . . ?
C1S C2S N1S 178.4(6) . . ?

loop_
_geom_bond_atom_site_label_1
_geom_bond_atom_site_label_2
_geom_bond_distance
_geom_bond_site_symmetry_2
_geom_bond_publ_flag
Zn1 N1 2.030(4) . y
Zn1 N2 2.056(3) . y
Zn1 O2 2.036(3) . y
Zn1 O3 2.011(3) . y
Zn1 O1 2.074(3) . y
Zn2 N3 2.039(4) . y
Zn2 N4 2.054(4) . y
Zn2 O1 2.055(3) . y
Zn2 O2 2.079(3) . y
Zn2 O4 2.007(3) . y
Zn1 Zn2 3.0376(10) . y
O1 C1 1.311(5) . ?
O2 C18 1.315(5) . ?
N1 C8 1.287(6) . ?
N1 C9 1.475(5) . ?
N2 C12 1.280(5) . ?
N2 C11 1.484(5) . ?
N3 C24 1.280(5) . ?
N3 C23 1.468(5) . ?
N4 C20 1.289(6) . ?
N4 C21 1.489(5) . ?
C1 C6 1.416(6) . ?
C1 C2 1.422(6) . ?
C2 C3 1.411(6) . ?
C2 C8 1.450(6) . ?
C3 C4 1.382(6) . ?
C4 C5 1.383(6) . ?
C4 C7 1.512(6) . ?
C5 C6 1.404(6) . ?
C6 C24 1.441(6) . ?
C9 C10 1.520(7) . ?
C10 C11 1.502(6) . ?
C12 C13 1.450(6) . ?
C13 C14 1.398(6) . ?
C13 C18 1.422(6) . ?
C14 C15 1.380(7) . ?
C15 C16 1.381(7) . ?
C15 C19 1.508(6) . ?
C16 C17 1.409(6) . ?
C17 C18 1.413(6) . ?
C17 C20 1.446(6) . ?
C21 C22 1.506(7) . ?
C22 C23 1.522(7) . ?
C25 O3 1.253(5) . ?
C25 O4 1.267(5) . ?
C25 C26 1.507(6) . ?
P F1 1.564(4) . ?
P F2 1.566(5) . ?
P F3 1.575(4) . ?
P F4 1.538(4) . ?
P F5 1.562(4) . ?
P F6 1.574(4) . ?
P F2' 1.553(13) . ?
P F3' 1.548(13) . ?
P F4' 1.559(13) . ?
P F5' 1.569(13) . ?
N1S C2S 1.139(7) . ?
C1S C2S 1.439(7) . ?
